data_7015800
loop_
_publ_author_name
'Chotima, Ratanon'
'Dale, Tim'
'Green, Michael'
'Hey, Thomas W.'
'McMullin, Claire L.'
'Nunns, Adam'
'Guy Orpen, A.'
'Shishkov, Igor V.'
'Wass, Duncan F.'
'Wingad, Richard L.'

_publ_section_title
;
 Cyclopropenylidene carbene ligands in palladium catalysed coupling
 reactions: carbene ligand rotation and application to the Stille
 reaction.
;
_journal_issue 19
_journal_name_full 'Dalton transactions (Cambridge, England : 2003)'
_journal_page_first 5316
_journal_page_last 5323
_journal_paper_doi 10.1039/c1dt10109a
_journal_volume 40
_journal_year 2011
_chemical_formula_moiety 'C17 H11 Cl2 F2 N Pd'
_chemical_formula_sum 'C17 H11 Cl2 F2 N Pd'
_chemical_formula_weight 444.57
_chemical_name_systematic
;
?
;
_space_group_IT_number 14
_symmetry_cell_setting monoclinic
_symmetry_space_group_name_Hall '-P 2ybc'
_symmetry_space_group_name_H-M 'P 1 21/c 1'
_atom_sites_solution_hydrogens geom
_atom_sites_solution_primary direct
_atom_sites_solution_secondary difmap
_audit_creation_method SHELXL-97
_cell_angle_alpha 90.00
_cell_angle_beta 92.697(3)
_cell_angle_gamma 90.00
_cell_formula_units_Z 4
_cell_length_a 13.0238(8)
_cell_length_b 7.3625(4)
_cell_length_c 17.0969(9)
_cell_measurement_reflns_used 22924
_cell_measurement_temperature 120(2)
_cell_measurement_theta_max 27.48
_cell_measurement_theta_min 2.91
_cell_volume 1637.57(16)
_computing_cell_refinement 'DENZO (Otwinowski & Minor, 1997) & COLLECT (Hooft, R.W.W., 1998)'
_computing_data_collection 'COLLECT (Hooft, R.W.W., 1998)'
_computing_data_reduction 'DENZO (Otwinowski & Minor, 1997) & COLLECT (Hooft, R.W.W., 1998)'
_computing_structure_refinement 'SHELXL-97 (Sheldrick, 1997)'
_computing_structure_solution 'SHELXS-97 (Sheldrick, 1990)'
_diffrn_ambient_temperature 120(2)
_diffrn_detector_area_resol_mean 9.091
_diffrn_measured_fraction_theta_full 0.975
_diffrn_measured_fraction_theta_max 0.975
_diffrn_measurement_device_type
;
Bruker-Nonius Roper CCD camera on \k-goniostat
;
_diffrn_measurement_method '\f & \w scans'
_diffrn_radiation_monochromator graphite
_diffrn_radiation_source 'Bruker-Nonius FR591 rotating anode'
_diffrn_radiation_type MoK\a
_diffrn_radiation_wavelength 0.71073
_diffrn_reflns_av_R_equivalents 0.1310
_diffrn_reflns_av_sigmaI/netI 0.1259
_diffrn_reflns_limit_h_max 16
_diffrn_reflns_limit_h_min -16
_diffrn_reflns_limit_k_max 9
_diffrn_reflns_limit_k_min -8
_diffrn_reflns_limit_l_max 22
_diffrn_reflns_limit_l_min -22
_diffrn_reflns_number 15754
_diffrn_reflns_theta_full 27.71
_diffrn_reflns_theta_max 27.71
_diffrn_reflns_theta_min 2.91
_exptl_absorpt_coefficient_mu 1.476
_exptl_absorpt_correction_T_max 0.971
_exptl_absorpt_correction_T_min 0.890
_exptl_absorpt_correction_type multi-scan
_exptl_absorpt_process_details 'SADABS 2007/2 (Sheldrick, G.M., 2007)'
_exptl_crystal_colour 'pale yellow'
_exptl_crystal_density_diffrn 1.803
_exptl_crystal_density_method 'not measured'
_exptl_crystal_description rod
_exptl_crystal_F_000 872
_exptl_crystal_size_max 0.078
_exptl_crystal_size_mid 0.023
_exptl_crystal_size_min 0.02
_refine_diff_density_max 0.976
_refine_diff_density_min -0.889
_refine_diff_density_rms 0.223
_refine_ls_extinction_method none
_refine_ls_goodness_of_fit_ref 1.185
_refine_ls_hydrogen_treatment constr
_refine_ls_matrix_type full
_refine_ls_number_parameters 209
_refine_ls_number_reflns 3755
_refine_ls_number_restraints 0
_refine_ls_restrained_S_all 1.185
_refine_ls_R_factor_all 0.1635
_refine_ls_R_factor_gt 0.0891
_refine_ls_shift/su_max 0.000
_refine_ls_shift/su_mean 0.000
_refine_ls_structure_factor_coef Fsqd
_refine_ls_weighting_details 'calc w=1/[\s^2^(Fo^2^)+(0.0000P)^2^+16.7812P] where P=(Fo^2^+2Fc^2^)/3'
_refine_ls_weighting_scheme calc
_refine_ls_wR_factor_gt 0.1297
_refine_ls_wR_factor_ref 0.1539
_reflns_number_gt 2388
_reflns_number_total 3755
_reflns_threshold_expression >2sigma(I)
_cod_data_source_file c1dt10109a.txt
_cod_data_source_block 12
_cod_original_sg_symbol_H-M 'P 21/c'
_cod_database_code 7015800

loop_
_symmetry_equiv_pos_as_xyz
'x, y, z'
'-x, y+1/2, -z+1/2'
'-x, -y, -z'
'x, -y-1/2, z-1/2'

loop_
_atom_site_label
_atom_site_type_symbol
_atom_site_fract_x
_atom_site_fract_y
_atom_site_fract_z
_atom_site_U_iso_or_equiv
_atom_site_adp_type
_atom_site_occupancy
_atom_site_symmetry_multiplicity
_atom_site_calc_flag
_atom_site_refinement_flags
_atom_site_disorder_assembly
_atom_site_disorder_group
Pd1 Pd 0.76232(5) 0.86502(10) 0.15582(4) 0.02093(19) Uani 1 1 d . . .
Cl1 Cl 0.61490(18) 0.9550(3) 0.21415(12) 0.0284(5) Uani 1 1 d . . .
Cl2 Cl 0.90481(18) 0.7875(4) 0.08900(13) 0.0321(6) Uani 1 1 d . . .
F1 F 0.1945(4) 0.5402(8) 0.0281(3) 0.0341(13) Uani 1 1 d . . .
F2 F 0.8199(4) 1.1782(8) -0.2873(3) 0.0353(14) Uani 1 1 d . . .
N1 N 0.8511(5) 0.8720(11) 0.2606(4) 0.0240(16) Uani 1 1 d . . .
C1 C 0.6827(7) 0.8482(12) 0.0587(5) 0.0206(19) Uani 1 1 d . . .
C2 C 0.5906(6) 0.7990(11) 0.0197(5) 0.0164(18) Uani 1 1 d . . .
C3 C 0.6700(6) 0.8761(11) -0.0202(5) 0.0179(17) Uani 1 1 d . . .
C4 C 0.4884(6) 0.7281(11) 0.0207(5) 0.0176(18) Uani 1 1 d . . .
C5 C 0.4542(6) 0.6600(11) 0.0907(4) 0.0161(18) Uani 1 1 d . . .
H5 H 0.4984 0.6598 0.1365 0.019 Uiso 1 1 calc R . .
C6 C 0.3541(7) 0.5917(12) 0.0932(5) 0.024(2) Uani 1 1 d . . .
H6 H 0.3294 0.5412 0.1398 0.029 Uiso 1 1 calc R . .
C7 C 0.2929(7) 0.6006(11) 0.0254(5) 0.022(2) Uani 1 1 d . . .
C8 C 0.3245(7) 0.6660(12) -0.0446(5) 0.021(2) Uani 1 1 d . . .
H8 H 0.2795 0.6670 -0.0900 0.026 Uiso 1 1 calc R . .
C9 C 0.4225(7) 0.7294(12) -0.0469(5) 0.0219(19) Uani 1 1 d . . .
H9 H 0.4466 0.7751 -0.0947 0.026 Uiso 1 1 calc R . .
C10 C 0.7110(7) 0.9465(12) -0.0908(5) 0.0210(19) Uani 1 1 d . . .
C11 C 0.6504(7) 0.9475(12) -0.1616(5) 0.0214(19) Uani 1 1 d . . .
H11 H 0.5840 0.8937 -0.1636 0.026 Uiso 1 1 calc R . .
C12 C 0.6876(7) 1.0263(12) -0.2278(5) 0.022(2) Uani 1 1 d . . .
H12 H 0.6476 1.0278 -0.2757 0.027 Uiso 1 1 calc R . .
C13 C 0.7836(7) 1.1022(12) -0.2224(5) 0.024(2) Uani 1 1 d . . .
C14 C 0.8450(6) 1.1031(12) -0.1545(5) 0.022(2) Uani 1 1 d . . .
H14 H 0.9114 1.1567 -0.1536 0.026 Uiso 1 1 calc R . .
C15 C 0.8081(7) 1.0242(13) -0.0874(5) 0.025(2) Uani 1 1 d . . .
H15 H 0.8489 1.0236 -0.0399 0.031 Uiso 1 1 calc R . .
C16 C 0.9068(6) 0.8557(13) 0.3142(5) 0.0233(19) Uani 1 1 d . . .
C17 C 0.9775(7) 0.8312(13) 0.3825(5) 0.027(2) Uani 1 1 d . . .
H17A H 0.9381 0.8194 0.4297 0.040 Uiso 1 1 calc R . .
H17B H 1.0233 0.9365 0.3878 0.040 Uiso 1 1 calc R . .
H17C H 1.0184 0.7211 0.3757 0.040 Uiso 1 1 calc R . .

loop_
_atom_site_aniso_label
_atom_site_aniso_U_11
_atom_site_aniso_U_22
_atom_site_aniso_U_33
_atom_site_aniso_U_23
_atom_site_aniso_U_13
_atom_site_aniso_U_12
Pd1 0.0209(4) 0.0228(3) 0.0185(3) 0.0003(3) -0.0044(2) 0.0009(3)
Cl1 0.0274(13) 0.0387(14) 0.0189(11) -0.0030(10) -0.0018(9) 0.0051(11)
Cl2 0.0202(12) 0.0474(15) 0.0281(12) -0.0070(11) -0.0035(9) 0.0081(11)
F1 0.032(3) 0.035(3) 0.036(3) -0.002(3) 0.004(2) -0.012(3)
F2 0.032(3) 0.054(4) 0.021(3) 0.006(3) 0.006(2) -0.010(3)
N1 0.020(4) 0.029(4) 0.022(4) -0.004(4) -0.004(3) 0.006(4)
C1 0.025(5) 0.016(5) 0.020(4) -0.004(4) -0.001(3) 0.004(4)
C2 0.015(4) 0.015(4) 0.020(4) 0.000(3) 0.003(3) 0.005(3)
C3 0.017(4) 0.011(4) 0.025(4) -0.008(4) -0.006(3) 0.010(4)
C4 0.019(5) 0.015(4) 0.019(4) -0.006(3) -0.003(3) 0.005(4)
C5 0.016(4) 0.018(5) 0.014(4) -0.005(3) -0.004(3) 0.002(4)
C6 0.029(5) 0.026(5) 0.017(4) -0.008(4) 0.001(4) 0.000(4)
C7 0.016(5) 0.017(5) 0.032(5) -0.007(4) 0.007(4) -0.014(4)
C8 0.022(5) 0.023(5) 0.018(4) -0.004(4) -0.008(3) -0.003(4)
C9 0.024(5) 0.020(5) 0.022(4) -0.005(4) 0.003(4) 0.007(4)
C10 0.026(5) 0.021(5) 0.016(4) -0.001(4) 0.002(3) 0.004(4)
C11 0.016(5) 0.026(5) 0.021(4) -0.008(4) -0.004(3) -0.002(4)
C12 0.020(5) 0.030(5) 0.017(4) 0.007(4) -0.002(3) 0.001(4)
C13 0.028(5) 0.026(5) 0.019(4) 0.003(4) 0.003(4) -0.005(4)
C14 0.008(4) 0.034(6) 0.023(4) -0.008(4) -0.002(3) 0.005(4)
C15 0.025(5) 0.030(5) 0.022(5) -0.004(4) 0.006(4) 0.006(4)
C16 0.018(4) 0.029(5) 0.024(5) 0.000(4) 0.008(4) 0.002(4)
C17 0.018(5) 0.038(6) 0.023(5) 0.002(4) -0.004(3) -0.005(4)

loop_
_atom_type_symbol
_atom_type_description
_atom_type_scat_dispersion_real
_atom_type_scat_dispersion_imag
_atom_type_scat_source
C C 0.0033 0.0016 'International Tables Vol C Tables 4.2.6.8 and 6.1.1.4'
H H 0.0000 0.0000 'International Tables Vol C Tables 4.2.6.8 and 6.1.1.4'
N N 0.0061 0.0033 'International Tables Vol C Tables 4.2.6.8 and 6.1.1.4'
F F 0.0171 0.0103 'International Tables Vol C Tables 4.2.6.8 and 6.1.1.4'
Cl Cl 0.1484 0.1585 'International Tables Vol C Tables 4.2.6.8 and 6.1.1.4'
Pd Pd -0.9988 1.0072 'International Tables Vol C Tables 4.2.6.8 and 6.1.1.4'

loop_
_geom_angle_atom_site_label_1
_geom_angle_atom_site_label_2
_geom_angle_atom_site_label_3
_geom_angle
_geom_angle_site_symmetry_1
_geom_angle_site_symmetry_3
_geom_angle_publ_flag
C1 Pd1 N1 177.5(3) . . ?
C1 Pd1 Cl2 88.3(3) . . ?
N1 Pd1 Cl2 90.3(2) . . ?
C1 Pd1 Cl1 88.0(3) . . ?
N1 Pd1 Cl1 93.5(2) . . ?
Cl2 Pd1 Cl1 175.49(9) . . ?
C16 N1 Pd1 170.6(8) . . ?
C3 C1 C2 60.3(6) . . ?
C3 C1 Pd1 151.6(7) . . ?
C2 C1 Pd1 148.1(7) . . ?
C3 C2 C1 59.0(6) . . ?
C3 C2 C4 150.6(8) . . ?
C1 C2 C4 150.4(8) . . ?
C1 C3 C2 60.7(6) . . ?
C1 C3 C10 148.1(8) . . ?
C2 C3 C10 151.1(8) . . ?
C5 C4 C9 120.1(8) . . ?
C5 C4 C2 118.6(7) . . ?
C9 C4 C2 121.3(8) . . ?
C4 C5 C6 119.5(7) . . ?
C4 C5 H5 120.2 . . ?
C6 C5 H5 120.2 . . ?
C7 C6 C5 117.4(8) . . ?
C7 C6 H6 121.3 . . ?
C5 C6 H6 121.3 . . ?
F1 C7 C8 117.8(8) . . ?
F1 C7 C6 117.8(8) . . ?
C8 C7 C6 124.4(8) . . ?
C9 C8 C7 117.8(8) . . ?
C9 C8 H8 121.1 . . ?
C7 C8 H8 121.1 . . ?
C8 C9 C4 120.7(8) . . ?
C8 C9 H9 119.7 . . ?
C4 C9 H9 119.7 . . ?
C15 C10 C11 120.3(8) . . ?
C15 C10 C3 119.2(8) . . ?
C11 C10 C3 120.4(8) . . ?
C12 C11 C10 120.1(8) . . ?
C12 C11 H11 120.0 . . ?
C10 C11 H11 120.0 . . ?
C13 C12 C11 118.1(8) . . ?
C13 C12 H12 120.9 . . ?
C11 C12 H12 120.9 . . ?
F2 C13 C12 118.0(7) . . ?
F2 C13 C14 118.6(8) . . ?
C12 C13 C14 123.4(8) . . ?
C13 C14 C15 118.9(8) . . ?
C13 C14 H14 120.5 . . ?
C15 C14 H14 120.5 . . ?
C10 C15 C14 119.1(8) . . ?
C10 C15 H15 120.4 . . ?
C14 C15 H15 120.4 . . ?
N1 C16 C17 178.9(11) . . ?
C16 C17 H17A 109.5 . . ?
C16 C17 H17B 109.5 . . ?
H17A C17 H17B 109.5 . . ?
C16 C17 H17C 109.5 . . ?
H17A C17 H17C 109.5 . . ?
H17B C17 H17C 109.5 . . ?

loop_
_geom_bond_atom_site_label_1
_geom_bond_atom_site_label_2
_geom_bond_distance
_geom_bond_site_symmetry_2
_geom_bond_publ_flag
Pd1 C1 1.920(8) . ?
Pd1 N1 2.087(7) . ?
Pd1 Cl2 2.297(2) . ?
Pd1 Cl1 2.302(2) . ?
F1 C7 1.360(9) . ?
F2 C13 1.348(9) . ?
N1 C16 1.148(10) . ?
C1 C3 1.368(11) . ?
C1 C2 1.393(11) . ?
C2 C3 1.387(12) . ?
C2 C4 1.431(11) . ?
C3 C10 1.439(12) . ?
C4 C5 1.390(11) . ?
C4 C9 1.408(11) . ?
C5 C6 1.399(12) . ?
C5 H5 0.9500 . ?
C6 C7 1.376(12) . ?
C6 H6 0.9500 . ?
C7 C8 1.371(12) . ?
C8 C9 1.361(12) . ?
C8 H8 0.9500 . ?
C9 H9 0.9500 . ?
C10 C15 1.387(13) . ?
C10 C11 1.413(11) . ?
C11 C12 1.379(12) . ?
C11 H11 0.9500 . ?
C12 C13 1.370(12) . ?
C12 H12 0.9500 . ?
C13 C14 1.378(11) . ?
C14 C15 1.392(12) . ?
C14 H14 0.9500 . ?
C15 H15 0.9500 . ?
C16 C17 1.463(11) . ?
C17 H17A 0.9800 . ?
C17 H17B 0.9800 . ?
C17 H17C 0.9800 . ?

loop_
_geom_torsion_atom_site_label_1
_geom_torsion_atom_site_label_2
_geom_torsion_atom_site_label_3
_geom_torsion_atom_site_label_4
_geom_torsion
_geom_torsion_site_symmetry_1
_geom_torsion_site_symmetry_2
_geom_torsion_site_symmetry_3
_geom_torsion_site_symmetry_4
_geom_torsion_publ_flag
Cl2 Pd1 C1 C3 -40.1(14) . . . . ?
Cl1 Pd1 C1 C3 137.3(14) . . . . ?
Cl2 Pd1 C1 C2 142.7(13) . . . . ?
Cl1 Pd1 C1 C2 -39.9(12) . . . . ?
Pd1 C1 C2 C3 178.4(14) . . . . ?
C3 C1 C2 C4 -177.4(17) . . . . ?
Pd1 C1 C2 C4 1(3) . . . . ?
Pd1 C1 C3 C2 -178.3(15) . . . . ?
C2 C1 C3 C10 176.4(16) . . . . ?
Pd1 C1 C3 C10 -2(3) . . . . ?
C4 C2 C3 C1 177.4(17) . . . . ?
C1 C2 C3 C10 -176.1(17) . . . . ?
C4 C2 C3 C10 1(3) . . . . ?
C3 C2 C4 C5 178.4(13) . . . . ?
C1 C2 C4 C5 -6(2) . . . . ?
C3 C2 C4 C9 -3(2) . . . . ?
C1 C2 C4 C9 172.8(13) . . . . ?
C9 C4 C5 C6 0.5(12) . . . . ?
C2 C4 C5 C6 179.4(8) . . . . ?
C4 C5 C6 C7 -1.8(12) . . . . ?
C5 C6 C7 F1 -177.8(7) . . . . ?
C5 C6 C7 C8 2.3(14) . . . . ?
F1 C7 C8 C9 178.8(8) . . . . ?
C6 C7 C8 C9 -1.2(14) . . . . ?
C7 C8 C9 C4 -0.3(13) . . . . ?
C5 C4 C9 C8 0.6(13) . . . . ?
C2 C4 C9 C8 -178.3(8) . . . . ?
C1 C3 C10 C15 2(2) . . . . ?
C2 C3 C10 C15 175.1(14) . . . . ?
C1 C3 C10 C11 -174.3(12) . . . . ?
C2 C3 C10 C11 -1(2) . . . . ?
C15 C10 C11 C12 -0.2(13) . . . . ?
C3 C10 C11 C12 175.6(8) . . . . ?
C10 C11 C12 C13 0.0(13) . . . . ?
C11 C12 C13 F2 179.6(8) . . . . ?
C11 C12 C13 C14 0.3(14) . . . . ?
F2 C13 C14 C15 -179.7(8) . . . . ?
C12 C13 C14 C15 -0.4(14) . . . . ?
C11 C10 C15 C14 0.1(13) . . . . ?
C3 C10 C15 C14 -175.8(8) . . . . ?
C13 C14 C15 C10 0.2(13) . . . . ?
